data_4116698
loop_
_publ_author_name
'Adam R. Johnson'
'William M. Davis'
'Christopher C. Cummins'
'Scafford Serron'
'Steven P. Nolan'
'Djamaladdin G. Musaev'
'Keiji Morokuma'

_publ_contact_author
;
    Christopher C. Cummins
    Massachusetts Institute of Technology
    Department of Chemistry
    77 Massachusetts Ave.
    Cambridge, MA 02139
    USA
;
_publ_contact_author_email ccummins@mit.edu
_publ_contact_author_fax '(1) 617 253 7030'
_publ_contact_author_phone '(1) 617 253 5332'
_publ_section_title
;
 Four-Coordinate Molybdenum Chalcogenide Complexes Relevant to Nitrous
 Oxide N-N Bond Cleavage by Three-Coordinate Molybdenum(III): Synthesis,
 Characterization, Reactivity, and Thermochemistry
;
_journal_name_full 'Journal of the American Chemical Society'
_journal_page_first 2071
_journal_page_last 2085
_journal_paper_doi 10.1021/ja971491z
_journal_volume 120
_journal_year 1998
_chemical_formula_sum 'C36 H54 Mo N3 S'
_chemical_formula_weight 656.82
_chemical_name_systematic /sulfido(tris(N-tert-butylanilido)molybdenum(V))
_space_group_IT_number 14
_symmetry_cell_setting monoclinic
_symmetry_space_group_name_Hall '-P 2ybc'
_symmetry_space_group_name_H-M 'P 1 21/c 1'
_atom_sites_solution_hydrogens geom
_atom_sites_solution_primary direct
_atom_sites_solution_secondary difmap
_audit_creation_method SHELXL
_cell_angle_alpha 90.00
_cell_angle_beta 93.0580(10)
_cell_angle_gamma 90.00
_cell_formula_units_Z 4
_cell_length_a 13.9099(8)
_cell_length_b 12.8972(8)
_cell_length_c 19.9860(12)
_cell_measurement_temperature 188(2)
_cell_measurement_theta_max 23.27
_cell_measurement_theta_min 1.47
_cell_volume 3580.4(4)
_computing_cell_refinement 'Siemens XSCANS'
_computing_data_collection 'Siemens XSCANS'
_computing_data_reduction 'Siemens SHELXTL'
_computing_molecular_graphics 'Siemens SHELXTL'
_computing_publication_material 'Siemens SHELXTL'
_computing_structure_refinement 'SHELXL-93 (Sheldrick, 1993)'
_computing_structure_solution 'SHELXS-86 (Sheldrick, 1990)'
_diffrn_ambient_temperature 188(2)
_diffrn_measurement_device 'Siemens P4'
_diffrn_measurement_method '\w scans'
_diffrn_radiation_monochromator graphite
_diffrn_radiation_source 'fine-focus sealed tube'
_diffrn_radiation_type MoK\a
_diffrn_radiation_wavelength 0.71073
_diffrn_reflns_av_R_equivalents 0.0570
_diffrn_reflns_av_sigmaI/netI 0.0518
_diffrn_reflns_limit_h_max 15
_diffrn_reflns_limit_h_min -15
_diffrn_reflns_limit_k_max 7
_diffrn_reflns_limit_k_min -14
_diffrn_reflns_limit_l_max 22
_diffrn_reflns_limit_l_min -22
_diffrn_reflns_number 13213
_diffrn_reflns_theta_max 23.27
_diffrn_reflns_theta_min 1.47
_exptl_absorpt_coefficient_mu 0.451
_exptl_absorpt_correction_type none
_exptl_crystal_colour black
_exptl_crystal_density_diffrn 1.219
_exptl_crystal_description needles
_exptl_crystal_F_000 1396
_exptl_crystal_size_max 0.55
_exptl_crystal_size_mid 0.23
_exptl_crystal_size_min 0.11
_refine_diff_density_max 0.376
_refine_diff_density_min -0.709
_refine_diff_density_rms 0.082
_refine_ls_extinction_coef 0.0005(2)
_refine_ls_extinction_expression Fc^*^=kFc[1+0.001xFc^2^\l^3^/sin(2\q)]^-1/4^
_refine_ls_extinction_method SHELXL
_refine_ls_goodness_of_fit_all 1.168
_refine_ls_goodness_of_fit_obs 1.211
_refine_ls_matrix_type full
_refine_ls_number_parameters 371
_refine_ls_number_reflns 5093
_refine_ls_number_restraints 0
_refine_ls_restrained_S_all 1.402
_refine_ls_restrained_S_obs 1.211
_refine_ls_R_factor_all 0.0688
_refine_ls_R_factor_obs 0.0527
_refine_ls_shift/esd_max 0.001
_refine_ls_shift/esd_mean 0.000
_refine_ls_structure_factor_coef Fsqd
_refine_ls_weighting_details 'w=1/[\s^2^(Fo^2^)+(0.0136P)^2^+8.5754P] where P=(Fo^2^+2Fc^2^)/3'
_refine_ls_weighting_scheme calc
_refine_ls_wR_factor_all 0.1289
_refine_ls_wR_factor_obs 0.1015
_reflns_number_observed 4294
_reflns_number_total 5098
_reflns_observed_criterion >2sigma(I)
_cod_data_source_file ja971491z_2.cif
_cod_data_source_block 96003
_cod_depositor_comments
;
The following automatic conversions were performed:

'_refine_ls_weighting_scheme' value 'calc
w=1/[\s^2^(Fo^2^)+(0.0136P)^2^+8.5754P] where P=(Fo^2^+2Fc^2^)/3' was
changed to 'calc'. New tag '_refine_ls_weighting_details' was
created. The value of the new tag was set to
'w=1/[\s^2^(Fo^2^)+(0.0136P)^2^+8.5754P] where P=(Fo^2^+2Fc^2^)/3'.

Automatic conversion script
Id: cif_fix_values 3143 2015-03-26 13:38:13Z robertas 
;
_cod_database_code 4116698

loop_
_symmetry_equiv_pos_as_xyz
'x, y, z'
'-x, y+1/2, -z+1/2'
'-x, -y, -z'
'x, -y-1/2, z-1/2'

loop_
_atom_site_aniso_label
_atom_site_aniso_U_11
_atom_site_aniso_U_22
_atom_site_aniso_U_33
_atom_site_aniso_U_23
_atom_site_aniso_U_13
_atom_site_aniso_U_12
Mo1 0.0340(2) 0.0232(2) 0.0199(2) -0.0004(2) -0.00171(14) 0.0022(2)
N1 0.035(2) 0.024(2) 0.021(2) -0.003(2) 0.001(2) 0.005(2)
S2 0.0533(8) 0.0404(7) 0.0251(6) -0.0077(6) -0.0039(5) 0.0031(6)
N2 0.037(2) 0.028(2) 0.028(2) 0.000(2) -0.001(2) 0.005(2)
N3 0.033(2) 0.029(2) 0.022(2) -0.003(2) -0.003(2) 0.002(2)
C11 0.027(2) 0.029(3) 0.029(2) 0.002(2) 0.003(2) 0.002(2)
C12 0.031(2) 0.034(3) 0.026(2) -0.001(2) 0.000(2) 0.003(2)
C13 0.034(3) 0.040(3) 0.042(3) 0.014(3) 0.005(2) 0.001(2)
C14 0.032(3) 0.024(3) 0.056(3) 0.007(2) 0.007(2) 0.000(2)
C15 0.035(3) 0.029(3) 0.043(3) -0.001(2) 0.001(2) -0.002(2)
C16 0.036(3) 0.030(3) 0.027(2) 0.001(2) 0.001(2) 0.004(2)
C17 0.036(3) 0.031(3) 0.027(2) -0.003(2) 0.003(2) 0.005(2)
C18 0.049(3) 0.058(4) 0.033(3) 0.003(3) 0.012(2) 0.016(3)
C19 0.033(3) 0.041(3) 0.042(3) -0.003(2) 0.004(2) 0.005(2)
C21 0.027(3) 0.034(3) 0.042(3) 0.000(2) 0.006(2) 0.005(2)
C22 0.032(3) 0.039(3) 0.063(3) 0.012(3) 0.007(2) 0.007(3)
C23 0.028(3) 0.040(3) 0.103(5) 0.025(4) 0.010(3) 0.008(3)
C24 0.043(4) 0.040(4) 0.121(6) -0.019(4) 0.019(4) 0.006(3)
C27 0.033(3) 0.047(3) 0.039(3) 0.002(2) -0.005(2) 0.003(2)
C28 0.037(3) 0.059(4) 0.068(4) 0.005(3) 0.008(3) 0.004(3)
C29 0.048(3) 0.051(4) 0.049(3) 0.003(3) -0.012(3) 0.006(3)
C31 0.035(3) 0.032(3) 0.021(2) 0.003(2) -0.001(2) -0.002(2)
C32 0.038(3) 0.051(3) 0.031(3) 0.004(2) 0.001(2) -0.012(2)
C331 0.049(4) 0.150(7) 0.052(4) -0.030(4) 0.025(3) -0.014(4)
C34 0.054(3) 0.061(4) 0.023(2) -0.013(3) 0.006(2) 0.004(3)
C35 0.041(3) 0.042(3) 0.025(2) -0.004(2) -0.003(2) -0.003(2)
C25 0.053(4) 0.041(3) 0.081(4) -0.019(3) 0.025(3) 0.003(3)
C26 0.043(3) 0.036(3) 0.050(3) -0.005(3) 0.014(2) 0.004(2)
C36 0.034(3) 0.035(3) 0.024(2) 0.003(2) 0.001(2) -0.001(2)
C37 0.051(3) 0.028(3) 0.037(3) 0.009(2) -0.005(2) 0.002(2)
C38 0.072(4) 0.037(3) 0.102(5) 0.023(4) 0.006(4) -0.013(3)
C39 0.115(5) 0.019(3) 0.050(3) -0.004(2) -0.009(3) 0.000(3)
C110 0.044(3) 0.036(3) 0.045(3) -0.003(3) -0.003(2) 0.011(2)
C131 0.058(4) 0.051(3) 0.046(3) 0.024(3) 0.007(3) 0.004(3)
C210 0.044(3) 0.047(3) 0.043(3) 0.006(3) -0.010(2) -0.007(3)
C231 0.056(4) 0.050(4) 0.149(7) 0.041(4) 0.004(4) 0.013(3)
C251 0.113(6) 0.072(5) 0.089(5) -0.052(4) 0.041(4) -0.014(4)
C310 0.062(4) 0.039(3) 0.052(3) 0.014(3) -0.009(3) 0.006(3)
C33 0.038(3) 0.073(4) 0.029(3) -0.003(3) 0.006(2) -0.007(3)
C151 0.070(4) 0.028(3) 0.064(4) -0.014(3) -0.005(3) 0.002(3)
C351 0.054(3) 0.070(4) 0.041(3) -0.021(3) 0.003(3) -0.016(3)

loop_
_atom_site_label
_atom_site_type_symbol
_atom_site_fract_x
_atom_site_fract_y
_atom_site_fract_z
_atom_site_U_iso_or_equiv
_atom_site_thermal_displace_type
_atom_site_occupancy
_atom_site_calc_flag
_atom_site_refinement_flags
Mo1 Mo 0.75810(3) 0.12268(3) 0.09660(2) 0.02578(14) Uani 1 d .
N1 N 0.8780(3) 0.2031(3) 0.0969(2) 0.0267(8) Uani 1 d .
S2 S 0.74977(10) 0.05016(10) -0.00139(6) 0.0398(3) Uani 1 d .
N2 N 0.6402(3) 0.2028(3) 0.1018(2) 0.0310(9) Uani 1 d .
N3 N 0.7575(3) 0.0296(3) 0.1751(2) 0.0281(8) Uani 1 d .
C11 C 0.8741(3) 0.3131(3) 0.0851(2) 0.0284(10) Uani 1 d .
C12 C 0.8636(3) 0.3526(4) 0.0201(2) 0.0303(11) Uani 1 d .
H12A H 0.8532(3) 0.3064(4) -0.0165(2) 0.036 Uiso 1 calc R
C13 C 0.8682(3) 0.4588(4) 0.0082(2) 0.0387(12) Uani 1 d .
C14 C 0.8816(3) 0.5245(4) 0.0629(2) 0.0370(12) Uani 1 d .
H14A H 0.8861(3) 0.5970(4) 0.0552(2) 0.044 Uiso 1 calc R
C15 C 0.8887(3) 0.4881(4) 0.1284(2) 0.0358(11) Uani 1 d .
C16 C 0.8840(3) 0.3818(4) 0.1385(2) 0.0308(10) Uani 1 d .
H16A H 0.8876(3) 0.3555(4) 0.1829(2) 0.037 Uiso 1 calc R
C17 C 0.9783(3) 0.1591(4) 0.0915(2) 0.0314(11) Uani 1 d .
C18 C 1.0113(4) 0.1696(4) 0.0197(2) 0.0462(14) Uani 1 d .
H18A H 1.0116(4) 0.2430(4) 0.0070(2) 0.069 Uiso 1 calc R
H18B H 0.9670(4) 0.1315(4) -0.0111(2) 0.069 Uiso 1 calc R
H18C H 1.0763(4) 0.1411(4) 0.0173(2) 0.069 Uiso 1 calc R
C19 C 1.0499(3) 0.2148(4) 0.1393(2) 0.0387(12) Uani 1 d .
H19A H 1.0510(3) 0.2888(4) 0.1281(2) 0.058 Uiso 1 calc R
H19B H 1.1142(3) 0.1853(4) 0.1352(2) 0.058 Uiso 1 calc R
H19C H 1.0306(3) 0.2062(4) 0.1854(2) 0.058 Uiso 1 calc R
C21 C 0.6482(3) 0.3117(4) 0.1170(2) 0.0344(11) Uani 1 d .
C22 C 0.6442(3) 0.3854(4) 0.0664(3) 0.0448(13) Uani 1 d .
H22A H 0.6417(3) 0.3639(4) 0.0209(3) 0.054 Uiso 1 calc R
C23 C 0.6439(4) 0.4911(4) 0.0818(4) 0.057(2) Uani 1 d .
C24 C 0.6518(4) 0.5197(5) 0.1490(4) 0.068(2) Uani 1 d .
H24A H 0.6541(4) 0.5913(5) 0.1600(4) 0.081 Uiso 1 calc R
C27 C 0.5379(3) 0.1646(4) 0.0850(2) 0.0397(12) Uani 1 d .
C28 C 0.4682(4) 0.2190(5) 0.1304(3) 0.0544(15) Uani 1 d .
H28A H 0.4711(4) 0.2941(5) 0.1232(3) 0.082 Uiso 1 calc R
H28B H 0.4863(4) 0.2033(5) 0.1774(3) 0.082 Uiso 1 calc R
H28C H 0.4025(4) 0.1944(5) 0.1196(3) 0.082 Uiso 1 calc R
C29 C 0.5102(4) 0.1881(4) 0.0118(2) 0.0495(14) Uani 1 d .
H29A H 0.5139(4) 0.2630(4) 0.0041(2) 0.074 Uiso 1 calc R
H29B H 0.4443(4) 0.1641(4) 0.0010(2) 0.074 Uiso 1 calc R
H29C H 0.5545(4) 0.1523(4) -0.0169(2) 0.074 Uiso 1 calc R
C31 C 0.7504(3) 0.0916(3) 0.2351(2) 0.0291(11) Uani 1 d .
C32 C 0.6655(3) 0.0993(4) 0.2680(2) 0.0398(13) Uani 1 d .
H32A H 0.6114(3) 0.0596(4) 0.2523(2) 0.048 Uiso 1 calc R
C331 C 0.5614(4) 0.1717(7) 0.3567(3) 0.083(2) Uani 1 d .
H33A H 0.5683(4) 0.2199(7) 0.3946(3) 0.124 Uiso 1 calc R
H33B H 0.5426(4) 0.1033(7) 0.3729(3) 0.124 Uiso 1 calc R
H33C H 0.5117(4) 0.1975(7) 0.3243(3) 0.124 Uiso 1 calc R
C34 C 0.7357(4) 0.2228(4) 0.3452(2) 0.0458(14) Uani 1 d .
H34A H 0.7306(4) 0.2674(4) 0.3827(2) 0.055 Uiso 1 calc R
C35 C 0.8216(3) 0.2180(4) 0.3132(2) 0.0363(12) Uani 1 d .
C25 C 0.6564(4) 0.4483(5) 0.1999(3) 0.057(2) Uani 1 d .
C26 C 0.6546(3) 0.3436(4) 0.1836(3) 0.0426(13) Uani 1 d .
H36A H 0.6579(3) 0.2932(4) 0.2183(3) 0.051 Uiso 1 calc R
C36 C 0.8283(3) 0.1516(3) 0.2586(2) 0.0309(11) Uani 1 d .
H36B H 0.8873(3) 0.1472(3) 0.2369(2) 0.037 Uiso 1 calc R
C37 C 0.7614(4) -0.0865(4) 0.1862(2) 0.0389(12) Uani 1 d .
C38 C 0.6690(4) -0.1291(5) 0.2152(3) 0.070(2) Uani 1 d .
H38A H 0.6581(4) -0.0942(5) 0.2577(3) 0.105 Uiso 1 calc R
H38B H 0.6759(4) -0.2038(5) 0.2229(3) 0.105 Uiso 1 calc R
H38C H 0.6142(4) -0.1163(5) 0.1834(3) 0.105 Uiso 1 calc R
C39 C 0.7766(5) -0.1414(4) 0.1209(3) 0.062(2) Uani 1 d .
H39A H 0.7230(5) -0.1255(4) 0.0887(3) 0.093 Uiso 1 calc R
H39B H 0.7795(5) -0.2164(4) 0.1286(3) 0.093 Uiso 1 calc R
H39C H 0.8371(5) -0.1179(4) 0.1030(3) 0.093 Uiso 1 calc R
C110 C 0.9784(4) 0.0451(4) 0.1101(2) 0.0417(12) Uani 1 d .
H11A H 0.9327(4) 0.0078(4) 0.0799(2) 0.063 Uiso 1 calc R
H11B H 0.9594(4) 0.0373(4) 0.1564(2) 0.063 Uiso 1 calc R
H11C H 1.0431(4) 0.0165(4) 0.1061(2) 0.063 Uiso 1 calc R
C131 C 0.8585(4) 0.5011(4) -0.0624(2) 0.0516(15) Uani 1 d .
H13A H 0.8496(4) 0.4436(4) -0.0941(2) 0.077 Uiso 1 calc R
H13B H 0.9170(4) 0.5396(4) -0.0720(2) 0.077 Uiso 1 calc R
H13C H 0.8028(4) 0.5476(4) -0.0667(2) 0.077 Uiso 1 calc R
C210 C 0.5322(4) 0.0487(4) 0.0969(2) 0.0452(13) Uani 1 d .
H21A H 0.5501(4) 0.0337(4) 0.1440(2) 0.068 Uiso 1 calc R
H21B H 0.5766(4) 0.0129(4) 0.0683(2) 0.068 Uiso 1 calc R
H21C H 0.4664(4) 0.0247(4) 0.0862(2) 0.068 Uiso 1 calc R
C231 C 0.6376(5) 0.5698(5) 0.0265(4) 0.085(2) Uani 1 d .
H23A H 0.6324(5) 0.5342(5) -0.0169(4) 0.128 Uiso 1 calc R
H23B H 0.6955(5) 0.6132(5) 0.0289(4) 0.128 Uiso 1 calc R
H23C H 0.5806(5) 0.6134(5) 0.0312(4) 0.128 Uiso 1 calc R
C251 C 0.6664(5) 0.4822(6) 0.2733(3) 0.090(2) Uani 1 d .
H25A H 0.6685(5) 0.4208(6) 0.3022(3) 0.135 Uiso 1 calc R
H25B H 0.6112(5) 0.5254(6) 0.2837(3) 0.135 Uiso 1 calc R
H25C H 0.7259(5) 0.5221(6) 0.2810(3) 0.135 Uiso 1 calc R
C310 C 0.8446(4) -0.1111(4) 0.2365(3) 0.0513(14) Uani 1 d .
H31A H 0.8346(4) -0.0754(4) 0.2789(3) 0.077 Uiso 1 calc R
H31B H 0.9052(4) -0.0876(4) 0.2187(3) 0.077 Uiso 1 calc R
H31C H 0.8476(4) -0.1861(4) 0.2443(3) 0.077 Uiso 1 calc R
C33 C 0.6570(4) 0.1632(5) 0.3231(2) 0.0462(14) Uani 1 d .
C151 C 0.9020(4) 0.5606(4) 0.1865(3) 0.0543(15) Uani 1 d .
H35A H 0.9037(4) 0.6322(4) 0.1701(3) 0.081 Uiso 1 calc R
H35B H 0.9627(4) 0.5447(4) 0.2115(3) 0.081 Uiso 1 calc R
H35C H 0.8484(4) 0.5525(4) 0.2160(3) 0.081 Uiso 1 calc R
C351 C 0.9064(4) 0.2832(5) 0.3374(3) 0.055(2) Uani 1 d .
H35D H 0.9607(4) 0.2702(5) 0.3093(3) 0.082 Uiso 1 calc R
H35E H 0.9249(4) 0.2652(5) 0.3840(3) 0.082 Uiso 1 calc R
H35F H 0.8888(4) 0.3567(5) 0.3348(3) 0.082 Uiso 1 calc R

loop_
_atom_type_symbol
_atom_type_description
_atom_type_scat_dispersion_real
_atom_type_scat_dispersion_imag
_atom_type_scat_source
C C 0.0033 0.0016 'International Tables Vol C Tables 4.2.6.8 and 6.1.1.4'
H H 0.0000 0.0000 'International Tables Vol C Tables 4.2.6.8 and 6.1.1.4'
S S 0.1246 0.1234 'International Tables Vol C Tables 4.2.6.8 and 6.1.1.4'
Mo Mo -1.6832 0.6857 'International Tables Vol C Tables 4.2.6.8 and 6.1.1.4'
N N 0.0061 0.0033 'International Tables Vol C Tables 4.2.6.8 and 6.1.1.4'

loop_
_geom_angle_atom_site_label_1
_geom_angle_atom_site_label_2
_geom_angle_atom_site_label_3
_geom_angle
N2 Mo1 N1 115.93(15)
N2 Mo1 N3 103.96(15)
N1 Mo1 N3 110.97(14)
N2 Mo1 S2 105.81(11)
N1 Mo1 S2 103.62(10)
N3 Mo1 S2 116.94(11)
C11 N1 C17 112.5(3)
C11 N1 Mo1 119.8(3)
C17 N1 Mo1 126.0(3)
C21 N2 C27 115.0(4)
C21 N2 Mo1 118.2(3)
C27 N2 Mo1 126.5(3)
C31 N3 C37 115.3(3)
C31 N3 Mo1 109.0(3)
C37 N3 Mo1 135.7(3)
C16 C11 C12 118.8(4)
C16 C11 N1 120.2(4)
C12 C11 N1 120.9(4)
C13 C12 C11 121.0(4)
C14 C13 C12 118.2(4)
C14 C13 C131 121.1(5)
C12 C13 C131 120.8(5)
C13 C14 C15 122.4(4)
C16 C15 C14 118.0(4)
C16 C15 C151 120.7(4)
C14 C15 C151 121.4(4)
C11 C16 C15 121.6(4)
N1 C17 C110 109.5(4)
N1 C17 C19 110.7(4)
C110 C17 C19 108.2(4)
N1 C17 C18 110.8(4)
C110 C17 C18 108.6(4)
C19 C17 C18 109.1(4)
C22 C21 C26 119.5(5)
C22 C21 N2 121.0(4)
C26 C21 N2 119.4(4)
C21 C22 C23 120.5(5)
C24 C23 C22 118.1(6)
C24 C23 C231 122.1(6)
C22 C23 C231 119.8(6)
C25 C24 C23 122.5(6)
C210 C27 C29 109.5(4)
C210 C27 N2 109.9(4)
C29 C27 N2 109.3(4)
C210 C27 C28 108.6(4)
C29 C27 C28 109.9(4)
N2 C27 C28 109.5(4)
C32 C31 C36 117.9(4)
C32 C31 N3 122.0(4)
C36 C31 N3 119.9(4)
C31 C32 C33 122.1(4)
C35 C34 C33 120.7(4)
C34 C35 C36 119.0(4)
C34 C35 C351 120.3(4)
C36 C35 C351 120.7(4)
C24 C25 C26 118.6(6)
C24 C25 C251 121.3(6)
C26 C25 C251 120.1(6)
C25 C26 C21 120.7(5)
C31 C36 C35 121.4(4)
C39 C37 N3 110.0(4)
C39 C37 C310 109.7(4)
N3 C37 C310 108.8(4)
C39 C37 C38 108.4(5)
N3 C37 C38 112.6(4)
C310 C37 C38 107.3(4)
C32 C33 C34 118.9(4)
C32 C33 C331 120.4(5)
C34 C33 C331 120.6(5)

loop_
_geom_bond_atom_site_label_1
_geom_bond_atom_site_label_2
_geom_bond_distance
Mo1 N2 1.947(4)
Mo1 N1 1.963(4)
Mo1 N3 1.976(3)
Mo1 S2 2.1677(12)
N1 C11 1.439(6)
N1 C17 1.516(5)
N2 C21 1.439(6)
N2 C27 1.525(6)
N3 C31 1.449(5)
N3 C37 1.515(6)
C11 C16 1.387(6)
C11 C12 1.396(6)
C12 C13 1.392(7)
C13 C14 1.387(7)
C13 C131 1.512(6)
C14 C15 1.390(6)
C15 C16 1.387(7)
C15 C151 1.495(7)
C17 C110 1.517(7)
C17 C19 1.522(6)
C17 C18 1.537(6)
C21 C22 1.388(7)
C21 C26 1.391(7)
C22 C23 1.397(8)
C23 C24 1.391(9)
C23 C231 1.501(8)
C24 C25 1.370(9)
C27 C210 1.515(7)
C27 C29 1.525(6)
C27 C28 1.533(7)
C31 C32 1.384(6)
C31 C36 1.393(6)
C32 C33 1.385(7)
C331 C33 1.526(7)
C34 C35 1.387(6)
C34 C33 1.391(7)
C35 C36 1.394(6)
C35 C351 1.508(7)
C25 C26 1.390(7)
C25 C251 1.531(8)
C37 C39 1.510(7)
C37 C310 1.526(7)
C37 C38 1.538(7)

loop_
_cod_related_entry_id
_cod_related_entry_database
_cod_related_entry_code
1 ChemSpider 30660574
